data_4083847
loop_
_publ_author_name
'Fang, Ming'
'Wiedner, Eric S.'
'Dougherty, William G.'
'Kassel, W. Scott'
'Liu, Tianbiao'
'DuBois, Daniel L.'
'Bullock, R. Morris'

_publ_section_title
;
 Cobalt Complexes Containing Pendant Amines in the Second Coordination
 Sphere as Electrocatalysts for H2Production
;
_journal_issue 20
_journal_name_full Organometallics
_journal_page_first 5820
_journal_paper_doi 10.1021/om5004607
_journal_volume 33
_journal_year 2014
_chemical_formula_sum 'C33 H49 B Co F4 N2 O P2'
_chemical_formula_weight 703.22
_chemical_name_systematic
; 
 ? 
;
_space_group_IT_number 2
_symmetry_cell_setting triclinic
_symmetry_space_group_name_Hall '-P 1'
_symmetry_space_group_name_H-M 'P -1'
_atom_sites_solution_hydrogens geom
_atom_sites_solution_primary direct
_atom_sites_solution_secondary difmap
_audit_creation_method SHELXL-97
_cell_angle_alpha 103.959(5)
_cell_angle_beta 91.225(5)
_cell_angle_gamma 102.488(5)
_cell_formula_units_Z 2
_cell_length_a 8.2914(7)
_cell_length_b 10.3820(9)
_cell_length_c 20.3152(17)
_cell_measurement_reflns_used 5902
_cell_measurement_temperature 100(2)
_cell_measurement_theta_max 24.50
_cell_measurement_theta_min 2.52
_cell_volume 1652.0(2)
_computing_cell_refinement 'Bruker SAINT'
_computing_data_collection 'Bruker APEX2'
_computing_data_reduction 'Bruker SAINT'
_computing_molecular_graphics 'Bruker SHELXTL'
_computing_publication_material 'Bruker SHELXTL'
_computing_structure_refinement 'SHELXL-97 (Sheldrick, 2008)'
_computing_structure_solution 'SHELXS-97 (Sheldrick, 2008)'
_diffrn_ambient_temperature 100(2)
_diffrn_measured_fraction_theta_full 0.985
_diffrn_measured_fraction_theta_max 0.985
_diffrn_measurement_device_type 'Bruker APEX-II CCD'
_diffrn_measurement_method '\f and \w scans'
_diffrn_radiation_monochromator graphite
_diffrn_radiation_source 'fine-focus sealed tube'
_diffrn_radiation_type MoK\a
_diffrn_radiation_wavelength 0.71073
_diffrn_reflns_av_R_equivalents 0.0907
_diffrn_reflns_av_sigmaI/netI 0.1161
_diffrn_reflns_limit_h_max 10
_diffrn_reflns_limit_h_min -10
_diffrn_reflns_limit_k_max 13
_diffrn_reflns_limit_k_min -12
_diffrn_reflns_limit_l_max 26
_diffrn_reflns_limit_l_min -26
_diffrn_reflns_number 28789
_diffrn_reflns_theta_full 27.90
_diffrn_reflns_theta_max 27.90
_diffrn_reflns_theta_min 1.04
_exptl_absorpt_coefficient_mu 0.692
_exptl_absorpt_correction_T_max 0.9531
_exptl_absorpt_correction_T_min 0.9277
_exptl_absorpt_correction_type multi-scan
_exptl_absorpt_process_details 'SADABS; (Sheldrick, 2006)'
_exptl_crystal_colour yellow
_exptl_crystal_density_diffrn 1.414
_exptl_crystal_description block
_exptl_crystal_F_000 938
_exptl_crystal_size_max 0.11
_exptl_crystal_size_mid 0.08
_exptl_crystal_size_min 0.07
_refine_diff_density_max 0.836
_refine_diff_density_min -0.415
_refine_diff_density_rms 0.102
_refine_ls_extinction_method none
_refine_ls_goodness_of_fit_ref 1.015
_refine_ls_hydrogen_treatment riding
_refine_ls_matrix_type full
_refine_ls_number_parameters 564
_refine_ls_number_reflns 7775
_refine_ls_number_restraints 526
_refine_ls_restrained_S_all 1.003
_refine_ls_R_factor_all 0.0953
_refine_ls_R_factor_gt 0.0747
_refine_ls_shift/su_max 0.019
_refine_ls_shift/su_mean 0.001
_refine_ls_structure_factor_coef Fsqd
_refine_ls_weighting_details 'calc w=1/[\s^2^(Fo^2^)+(0.1000P)^2^+0.4998P] where P=(Fo^2^+2Fc^2^)/3'
_refine_ls_weighting_scheme calc
_refine_ls_wR_factor_gt 0.1932
_refine_ls_wR_factor_ref 0.2134
_reflns_number_gt 5670
_reflns_number_total 7775
_reflns_threshold_expression >2sigma(I)
_cod_data_source_file om5004607_si_002.cif
_cod_data_source_block mf2f_Co(III)HCp
_cod_depositor_comments
;
The following automatic conversions were performed:

'_symmetry_cell_setting' value 'Triclinic' changed to 'triclinic'
according to
/usr/data/users/saulius/crontab/automatic-downloads/rss-feeds/ACS/lib/dictionaries/cif_core.dic
dictionary named 'cif_core.dic' version 2.4.2 from 2011-04-26.

Automatic conversion script
Id: cif_fix_values 2281 2013-09-26 08:29:07Z andrius 
;
_cod_original_sg_symbol_H-M P-1
_cod_database_code 4083847

loop_
_symmetry_equiv_pos_as_xyz
'x, y, z'
'-x, -y, -z'

loop_
_atom_site_label
_atom_site_type_symbol
_atom_site_fract_x
_atom_site_fract_y
_atom_site_fract_z
_atom_site_U_iso_or_equiv
_atom_site_adp_type
_atom_site_occupancy
_atom_site_symmetry_multiplicity
_atom_site_calc_flag
_atom_site_refinement_flags
_atom_site_disorder_assembly
_atom_site_disorder_group
Co1 Co 0.83134(6) 0.17441(5) 0.25132(2) 0.04057(18) Uani 1 1 d . . .
P1 P 0.65801(11) 0.30156(10) 0.24720(4) 0.0406(2) Uani 1 1 d . C .
P2 P 0.68555(10) 0.10681(10) 0.32922(4) 0.0382(2) Uani 1 1 d . C .
F1 F 0.9894(3) 0.3547(3) 0.64021(12) 0.0645(7) Uani 1 1 d . . .
F2 F 0.8755(4) 0.1626(3) 0.67254(15) 0.0758(8) Uani 1 1 d . . .
F3 F 0.7908(4) 0.1944(3) 0.57173(14) 0.0837(9) Uani 1 1 d . . .
F4 F 0.7262(3) 0.3185(3) 0.67142(12) 0.0657(7) Uani 1 1 d . . .
N1 N 0.5880(4) 0.3431(3) 0.38062(14) 0.0413(7) Uani 1 1 d . . .
B1 B 0.8457(6) 0.2568(5) 0.6391(2) 0.0521(10) Uani 1 1 d . . .
C1 C 1.0645(4) 0.2240(4) 0.30449(18) 0.0448(8) Uani 1 1 d . . .
H1 H 1.0847 0.2427 0.3524 0.054 Uiso 1 1 calc R . .
C2 C 1.0563(4) 0.3207(4) 0.26754(19) 0.0482(9) Uani 1 1 d . . .
H2 H 1.0695 0.4160 0.2857 0.058 Uiso 1 1 calc R . .
C3 C 1.0244(5) 0.2488(4) 0.19747(19) 0.0514(9) Uani 1 1 d . . .
H3 H 1.0111 0.2882 0.1607 0.062 Uiso 1 1 calc R . .
C4 C 1.0161(4) 0.1105(4) 0.19206(18) 0.0480(9) Uani 1 1 d . . .
H4 H 0.9990 0.0406 0.1510 0.058 Uiso 1 1 calc R . .
C5 C 1.0375(4) 0.0931(4) 0.25810(18) 0.0451(8) Uani 1 1 d . . .
H5 H 1.0344 0.0092 0.2696 0.054 Uiso 1 1 calc R . .
C6 C 0.6517(4) 0.4193(4) 0.33186(17) 0.0431(8) Uani 1 1 d . . .
H6A H 0.7647 0.4746 0.3483 0.052 Uiso 1 1 calc R . .
H6B H 0.5802 0.4822 0.3274 0.052 Uiso 1 1 calc R . .
C7 C 0.6926(4) 0.2610(4) 0.39923(16) 0.0407(7) Uani 1 1 d . . .
H7A H 0.6551 0.2333 0.4407 0.049 Uiso 1 1 calc R . .
H7B H 0.8081 0.3154 0.4094 0.049 Uiso 1 1 calc R . .
C8 C 0.4603(4) 0.0427(4) 0.30100(18) 0.0454(8) Uani 1 1 d . . .
H8A H 0.4267 -0.0551 0.3004 0.055 Uiso 1 1 calc R A 1
H8B H 0.3953 0.0926 0.3341 0.055 Uiso 1 1 calc R A 1
C9 C 0.4405(4) 0.1990(4) 0.23069(18) 0.0453(8) Uani 1 1 d . . .
H9A H 0.3725 0.2423 0.2650 0.054 Uiso 1 1 calc R B 1
H9B H 0.3968 0.2016 0.1854 0.054 Uiso 1 1 calc R B 1
C10 C 0.6707(5) 0.4151(4) 0.18737(18) 0.0496(9) Uani 1 1 d . . .
C11 C 0.8308(5) 0.5265(4) 0.2045(2) 0.0545(10) Uani 1 1 d . C .
H11A H 0.8331 0.5884 0.1748 0.082 Uiso 1 1 calc R . .
H11B H 0.9264 0.4846 0.1977 0.082 Uiso 1 1 calc R . .
H11C H 0.8356 0.5779 0.2521 0.082 Uiso 1 1 calc R . .
C12 C 0.5234(5) 0.4830(5) 0.1926(2) 0.0580(10) Uani 1 1 d . C .
H12A H 0.5247 0.5391 0.2390 0.087 Uiso 1 1 calc R . .
H12B H 0.4200 0.4127 0.1816 0.087 Uiso 1 1 calc R . .
H12C H 0.5313 0.5407 0.1605 0.087 Uiso 1 1 calc R . .
C13 C 0.6671(6) 0.3277(5) 0.11428(19) 0.0597(11) Uani 1 1 d . C .
H13A H 0.5588 0.2640 0.1018 0.090 Uiso 1 1 calc R . .
H13B H 0.7541 0.2764 0.1116 0.090 Uiso 1 1 calc R . .
H13C H 0.6862 0.3870 0.0830 0.090 Uiso 1 1 calc R . .
C14 C 0.7303(4) -0.0228(4) 0.37198(17) 0.0412(8) Uani 1 1 d . . .
C15 C 0.7193(5) -0.1572(4) 0.31817(19) 0.0506(9) Uani 1 1 d . C .
H15A H 0.7928 -0.1408 0.2825 0.076 Uiso 1 1 calc R . .
H15B H 0.6050 -0.1932 0.2981 0.076 Uiso 1 1 calc R . .
H15C H 0.7530 -0.2234 0.3395 0.076 Uiso 1 1 calc R . .
C16 C 0.6008(5) -0.0450(4) 0.42362(18) 0.0465(8) Uani 1 1 d . C .
H16A H 0.6082 -0.1260 0.4391 0.070 Uiso 1 1 calc R . .
H16B H 0.4897 -0.0579 0.4020 0.070 Uiso 1 1 calc R . .
H16C H 0.6219 0.0349 0.4626 0.070 Uiso 1 1 calc R . .
C17 C 0.9021(4) 0.0289(4) 0.41097(18) 0.0449(8) Uani 1 1 d . C .
H17A H 0.9070 0.1169 0.4432 0.067 Uiso 1 1 calc R . .
H17B H 0.9872 0.0398 0.3787 0.067 Uiso 1 1 calc R . .
H17C H 0.9216 -0.0371 0.4358 0.067 Uiso 1 1 calc R . .
C18 C 0.4473(4) 0.3644(4) 0.41606(16) 0.0405(7) Uani 1 1 d . . .
C19 C 0.3752(4) 0.2751(4) 0.45457(17) 0.0424(8) Uani 1 1 d . . .
H19 H 0.4196 0.1986 0.4558 0.051 Uiso 1 1 calc R . .
C20 C 0.2389(4) 0.2971(4) 0.49115(16) 0.0424(8) Uani 1 1 d . . .
H20 H 0.1924 0.2366 0.5177 0.051 Uiso 1 1 calc R . .
C21 C 0.1717(4) 0.4064(4) 0.48880(17) 0.0454(8) Uani 1 1 d . . .
H21 H 0.0795 0.4219 0.5140 0.055 Uiso 1 1 calc R . .
C22 C 0.2386(4) 0.4922(4) 0.44996(17) 0.0473(9) Uani 1 1 d . . .
H22 H 0.1900 0.5659 0.4475 0.057 Uiso 1 1 calc R . .
C23 C 0.3765(4) 0.4740(4) 0.41386(17) 0.0414(8) Uani 1 1 d . . .
H23 H 0.4221 0.5358 0.3878 0.050 Uiso 1 1 calc R . .
N2A N 0.4211(17) 0.0595(12) 0.2326(5) 0.048(3) Uani 0.750(14) 1 d PDU C 1
C24A C 0.3575(11) -0.0524(9) 0.1782(4) 0.0482(19) Uani 0.750(14) 1 d PDU C 1
C25A C 0.3471(13) -0.0347(8) 0.1127(3) 0.073(2) Uani 0.750(14) 1 d PDU C 1
H25A H 0.3849 0.0533 0.1051 0.087 Uiso 0.750(14) 1 calc PR C 1
C26A C 0.2810(16) -0.1463(8) 0.0579(3) 0.098(3) Uani 0.750(14) 1 d PDU C 1
H26A H 0.2731 -0.1321 0.0136 0.118 Uiso 0.750(14) 1 calc PR C 1
C27A C 0.2270(15) -0.2759(8) 0.0663(4) 0.091(3) Uani 0.750(14) 1 d PDU C 1
H27A H 0.1836 -0.3509 0.0285 0.110 Uiso 0.750(14) 1 calc PR C 1
C28A C 0.2381(14) -0.2937(11) 0.1327(5) 0.085(3) Uani 0.750(14) 1 d PDU C 1
H28A H 0.2015 -0.3819 0.1402 0.101 Uiso 0.750(14) 1 calc PR C 1
C29A C 0.3011(18) -0.1849(10) 0.1863(4) 0.062(3) Uani 0.750(14) 1 d PDU C 1
H29A H 0.3070 -0.1992 0.2307 0.074 Uiso 0.750(14) 1 calc PR C 1
N2B N 0.414(5) 0.059(3) 0.2373(13) 0.039(6) Uani 0.250(14) 1 d PDU C 2
C24B C 0.396(4) -0.048(2) 0.1790(10) 0.054(5) Uani 0.250(14) 1 d PDU C 2
C25B C 0.443(4) -0.028(2) 0.1157(9) 0.079(6) Uani 0.250(14) 1 d PDU C 2
H25B H 0.4897 0.0607 0.1105 0.094 Uiso 0.250(14) 1 calc PR C 2
C26B C 0.419(5) -0.143(2) 0.0604(10) 0.108(7) Uani 0.250(14) 1 d PDU C 2
H26B H 0.4496 -0.1308 0.0171 0.129 Uiso 0.250(14) 1 calc PR C 2
C27B C 0.355(5) -0.271(2) 0.0664(11) 0.104(7) Uani 0.250(14) 1 d PDU C 2
H27B H 0.3474 -0.3472 0.0286 0.125 Uiso 0.250(14) 1 calc PR C 2
C28B C 0.298(4) -0.291(2) 0.1293(12) 0.068(5) Uani 0.250(14) 1 d PDU C 2
H28B H 0.2360 -0.3770 0.1328 0.081 Uiso 0.250(14) 1 calc PR C 2
C29B C 0.334(5) -0.182(3) 0.1845(12) 0.054(5) Uani 0.250(14) 1 d PDU C 2
H29B H 0.3165 -0.1975 0.2283 0.064 Uiso 0.250(14) 1 calc PR C 2
O1A O 0.872(6) 0.772(3) 0.0757(13) 0.174(9) Uani 0.235(13) 1 d PDU D 1
C30A C 0.834(8) 0.866(3) 0.0136(19) 0.132(9) Uani 0.235(13) 1 d PDU D 1
H30A H 0.7381 0.9083 0.0231 0.159 Uiso 0.235(13) 1 calc PR D 1
H30B H 0.9328 0.9343 0.0085 0.159 Uiso 0.235(13) 1 calc PR D 1
C31A C 0.801(6) 0.759(4) -0.0375(14) 0.111(8) Uani 0.235(13) 1 d PDU D 1
H31A H 0.8971 0.7649 -0.0658 0.133 Uiso 0.235(13) 1 calc PR D 1
H31B H 0.7053 0.7653 -0.0653 0.133 Uiso 0.235(13) 1 calc PR D 1
C32A C 0.765(7) 0.622(3) -0.0245(18) 0.138(8) Uani 0.235(13) 1 d PDU D 1
H32A H 0.8638 0.5829 -0.0327 0.165 Uiso 0.235(13) 1 calc PR D 1
H32B H 0.6735 0.5621 -0.0574 0.165 Uiso 0.235(13) 1 calc PR D 1
C33A C 0.718(5) 0.621(3) 0.044(2) 0.128(7) Uani 0.235(13) 1 d PDU D 1
H33A H 0.7397 0.5419 0.0597 0.153 Uiso 0.235(13) 1 calc PR D 1
H33B H 0.6041 0.6314 0.0521 0.153 Uiso 0.235(13) 1 calc PR D 1
O1B O 0.704(2) 0.7748(9) 0.0727(5) 0.150(5) Uani 0.590(14) 1 d PDU E 2
C30B C 0.752(2) 0.8991(11) 0.0250(6) 0.096(4) Uani 0.590(14) 1 d PDU E 2
H30C H 0.6561 0.9367 0.0168 0.115 Uiso 0.590(14) 1 calc PR E 2
H30D H 0.8473 0.9744 0.0471 0.115 Uiso 0.590(14) 1 calc PR E 2
C31B C 0.790(3) 0.824(2) -0.0294(7) 0.109(4) Uani 0.590(14) 1 d PDU E 2
H31C H 0.8993 0.8708 -0.0403 0.130 Uiso 0.590(14) 1 calc PR E 2
H31D H 0.7085 0.8204 -0.0665 0.130 Uiso 0.590(14) 1 calc PR E 2
C32B C 0.798(2) 0.6843(19) -0.0321(7) 0.119(4) Uani 0.590(14) 1 d PDU E 2
H32C H 0.9144 0.6836 -0.0208 0.143 Uiso 0.590(14) 1 calc PR E 2
H32D H 0.7677 0.6295 -0.0796 0.143 Uiso 0.590(14) 1 calc PR E 2
C33B C 0.693(2) 0.6160(12) 0.0126(8) 0.098(4) Uani 0.590(14) 1 d PDU E 2
H33C H 0.7436 0.5525 0.0307 0.117 Uiso 0.590(14) 1 calc PR E 2
H33D H 0.5792 0.5706 -0.0082 0.117 Uiso 0.590(14) 1 calc PR E 2
O1C O 0.725(4) 0.668(2) 0.0286(16) 0.133(6) Uani 0.249(10) 1 d PDU F 3
C30C C 0.721(4) 0.847(3) 0.0357(17) 0.117(6) Uani 0.249(10) 1 d PDU F 3
H30E H 0.6196 0.8572 0.0127 0.140 Uiso 0.249(10) 1 calc PR F 3
H30F H 0.7359 0.9025 0.0834 0.140 Uiso 0.249(10) 1 calc PR F 3
C31C C 0.851(5) 0.875(4) 0.003(2) 0.124(7) Uani 0.249(10) 1 d PDU F 3
H31E H 0.8962 0.9750 0.0151 0.149 Uiso 0.249(10) 1 calc PR F 3
H31F H 0.8180 0.8463 -0.0467 0.149 Uiso 0.249(10) 1 calc PR F 3
C32C C 0.980(4) 0.808(3) 0.017(2) 0.173(9) Uani 0.249(10) 1 d PDU F 3
H32E H 1.0371 0.8590 0.0622 0.208 Uiso 0.249(10) 1 calc PR F 3
H32F H 1.0628 0.8160 -0.0169 0.208 Uiso 0.249(10) 1 calc PR F 3
C33C C 0.932(4) 0.663(3) 0.018(3) 0.174(9) Uani 0.249(10) 1 d PDU F 3
H33E H 0.9871 0.6423 0.0567 0.208 Uiso 0.249(10) 1 calc PR F 3
H33F H 0.9478 0.6004 -0.0255 0.208 Uiso 0.249(10) 1 calc PR F 3
H30 H 0.725(7) 0.076(6) 0.210(3) 0.096(17) Uiso 1 1 d . . .

loop_
_atom_site_aniso_label
_atom_site_aniso_U_11
_atom_site_aniso_U_22
_atom_site_aniso_U_33
_atom_site_aniso_U_23
_atom_site_aniso_U_13
_atom_site_aniso_U_12
Co1 0.0354(3) 0.0508(3) 0.0370(3) 0.0083(2) 0.00145(19) 0.0162(2)
P1 0.0368(5) 0.0496(6) 0.0366(4) 0.0092(4) 0.0010(4) 0.0146(4)
P2 0.0330(4) 0.0456(5) 0.0365(4) 0.0073(4) -0.0014(3) 0.0139(4)
F1 0.0502(13) 0.0730(17) 0.0685(15) 0.0281(13) -0.0086(11) 0.0001(12)
F2 0.0833(18) 0.0686(17) 0.0971(19) 0.0398(15) 0.0410(16) 0.0387(15)
F3 0.0720(18) 0.094(2) 0.0607(15) -0.0037(15) 0.0024(13) -0.0067(15)
F4 0.0683(16) 0.0774(17) 0.0673(15) 0.0285(13) 0.0163(12) 0.0382(14)
N1 0.0402(15) 0.0479(17) 0.0409(14) 0.0130(13) 0.0027(12) 0.0190(13)
B1 0.050(3) 0.056(3) 0.053(2) 0.017(2) 0.0020(19) 0.013(2)
C1 0.0365(18) 0.055(2) 0.0426(17) 0.0081(16) -0.0005(14) 0.0147(16)
C2 0.0379(19) 0.055(2) 0.052(2) 0.0111(17) 0.0038(16) 0.0152(17)
C3 0.0396(19) 0.073(3) 0.0468(19) 0.0186(19) 0.0090(16) 0.0189(19)
C4 0.042(2) 0.056(2) 0.0438(18) 0.0018(16) 0.0061(15) 0.0191(17)
C5 0.0320(17) 0.057(2) 0.0486(18) 0.0104(16) 0.0026(14) 0.0187(16)
C6 0.0416(19) 0.048(2) 0.0407(17) 0.0074(15) 0.0045(14) 0.0160(16)
C7 0.0355(17) 0.047(2) 0.0396(16) 0.0069(15) -0.0010(13) 0.0145(15)
C8 0.0349(18) 0.054(2) 0.0450(18) 0.0088(16) -0.0062(14) 0.0092(16)
C9 0.0373(18) 0.055(2) 0.0446(18) 0.0115(16) -0.0040(14) 0.0145(16)
C10 0.046(2) 0.062(2) 0.0429(18) 0.0148(17) 0.0009(15) 0.0148(18)
C11 0.060(2) 0.059(3) 0.051(2) 0.0216(19) 0.0070(18) 0.019(2)
C12 0.058(2) 0.065(3) 0.061(2) 0.026(2) -0.0002(19) 0.024(2)
C13 0.068(3) 0.073(3) 0.0416(19) 0.0160(19) -0.0021(18) 0.021(2)
C14 0.0388(18) 0.047(2) 0.0396(16) 0.0091(15) -0.0023(13) 0.0163(16)
C15 0.051(2) 0.046(2) 0.054(2) 0.0081(17) -0.0038(17) 0.0148(18)
C16 0.0432(19) 0.056(2) 0.0447(18) 0.0180(16) 0.0016(15) 0.0146(17)
C17 0.0370(18) 0.054(2) 0.0459(18) 0.0131(16) -0.0024(14) 0.0141(16)
C18 0.0362(17) 0.049(2) 0.0337(15) 0.0032(14) -0.0037(13) 0.0140(15)
C19 0.0365(18) 0.050(2) 0.0427(17) 0.0096(15) 0.0007(14) 0.0173(16)
C20 0.0383(18) 0.053(2) 0.0364(16) 0.0090(15) 0.0032(14) 0.0135(16)
C21 0.0329(17) 0.062(2) 0.0415(17) 0.0077(16) 0.0013(14) 0.0180(17)
C22 0.0408(19) 0.061(2) 0.0412(17) 0.0051(17) -0.0008(15) 0.0225(18)
C23 0.0367(18) 0.048(2) 0.0391(16) 0.0065(15) -0.0010(13) 0.0139(15)
N2A 0.042(6) 0.055(4) 0.044(4) 0.009(3) -0.017(4) 0.012(4)
C24A 0.042(4) 0.058(3) 0.042(3) 0.002(3) 0.004(3) 0.019(3)
C25A 0.118(7) 0.059(4) 0.045(3) 0.006(2) -0.007(4) 0.036(4)
C26A 0.167(10) 0.077(4) 0.042(3) 0.000(3) -0.007(4) 0.030(6)
C27A 0.134(8) 0.070(4) 0.051(3) -0.008(3) -0.001(4) 0.011(5)
C28A 0.095(7) 0.075(5) 0.064(4) 0.004(3) 0.013(4) -0.008(5)
C29A 0.070(7) 0.065(4) 0.042(3) 0.008(3) 0.010(4) 0.002(4)
N2B 0.029(12) 0.048(10) 0.047(9) 0.022(7) 0.022(9) 0.013(9)
C24B 0.071(13) 0.053(8) 0.045(7) 0.016(6) -0.019(8) 0.028(8)
C25B 0.133(17) 0.071(9) 0.046(7) 0.017(6) 0.001(11) 0.051(12)
C26B 0.187(19) 0.078(10) 0.052(8) 0.013(7) 0.006(13) 0.021(15)
C27B 0.186(19) 0.072(9) 0.061(8) 0.017(8) 0.012(13) 0.044(13)
C28B 0.110(16) 0.050(8) 0.055(9) 0.013(6) -0.009(9) 0.045(9)
C29B 0.054(13) 0.055(8) 0.053(9) 0.012(6) -0.022(9) 0.020(8)
O1A 0.27(2) 0.112(14) 0.132(12) 0.036(10) -0.006(15) 0.024(14)
C30A 0.170(19) 0.081(11) 0.123(16) 0.024(10) -0.027(16) -0.015(15)
C31A 0.151(15) 0.074(14) 0.111(10) 0.033(10) 0.045(12) 0.019(16)
C32A 0.199(17) 0.082(11) 0.133(13) 0.039(12) -0.007(14) 0.021(15)
C33A 0.232(18) 0.059(11) 0.122(16) 0.047(11) -0.008(15) 0.070(11)
O1B 0.283(14) 0.080(5) 0.098(5) 0.029(4) 0.016(7) 0.059(7)
C30B 0.159(11) 0.039(5) 0.080(6) 0.009(4) -0.062(6) 0.015(6)
C31B 0.147(10) 0.110(10) 0.095(7) 0.060(7) 0.013(7) 0.044(9)
C32B 0.153(10) 0.091(9) 0.113(8) 0.013(7) 0.006(7) 0.041(9)
C33B 0.153(10) 0.048(5) 0.089(8) 0.027(5) -0.044(7) 0.010(6)
O1C 0.243(13) 0.066(10) 0.104(12) 0.031(10) 0.039(12) 0.050(11)
C30C 0.208(14) 0.062(11) 0.078(12) 0.023(11) -0.002(11) 0.023(11)
C31C 0.184(16) 0.080(12) 0.094(15) 0.032(12) -0.028(13) -0.010(11)
C32C 0.208(15) 0.106(15) 0.18(2) 0.003(17) -0.009(18) 0.034(13)
C33C 0.220(16) 0.127(15) 0.18(2) 0.046(17) -0.026(19) 0.056(14)

loop_
_atom_type_symbol
_atom_type_description
_atom_type_scat_dispersion_real
_atom_type_scat_dispersion_imag
_atom_type_scat_source
C C 0.0033 0.0016 'International Tables Vol C Tables 4.2.6.8 and 6.1.1.4'
H H 0.0000 0.0000 'International Tables Vol C Tables 4.2.6.8 and 6.1.1.4'
N N 0.0061 0.0033 'International Tables Vol C Tables 4.2.6.8 and 6.1.1.4'
B B 0.0013 0.0007 'International Tables Vol C Tables 4.2.6.8 and 6.1.1.4'
F F 0.0171 0.0103 'International Tables Vol C Tables 4.2.6.8 and 6.1.1.4'
P P 0.1023 0.0942 'International Tables Vol C Tables 4.2.6.8 and 6.1.1.4'
Co Co 0.3494 0.9721 'International Tables Vol C Tables 4.2.6.8 and 6.1.1.4'
O O 0.0106 0.0060 'International Tables Vol C Tables 4.2.6.8 and 6.1.1.4'

loop_
_geom_angle_atom_site_label_1
_geom_angle_atom_site_label_2
_geom_angle_atom_site_label_3
_geom_angle
C3 Co1 C5 66.39(15)
C3 Co1 C4 39.26(16)
C5 Co1 C4 39.50(14)
C3 Co1 C1 66.20(15)
C5 Co1 C1 39.88(14)
C4 Co1 C1 66.23(14)
C3 Co1 C2 40.02(15)
C5 Co1 C2 66.64(15)
C4 Co1 C2 66.50(15)
C1 Co1 C2 39.12(14)
C3 Co1 P1 103.83(12)
C5 Co1 P1 167.09(12)
C4 Co1 P1 136.54(11)
C1 Co1 P1 129.45(11)
C2 Co1 P1 100.46(11)
C3 Co1 P2 163.94(12)
C5 Co1 P2 101.84(10)
C4 Co1 P2 136.07(12)
C1 Co1 P2 97.74(10)
C2 Co1 P2 126.34(10)
P1 Co1 P2 85.93(4)
C3 Co1 H30 109(2)
C5 Co1 H30 104(2)
C4 Co1 H30 87(2)
C1 Co1 H30 143(2)
C2 Co1 H30 149(2)
P1 Co1 H30 87(2)
P2 Co1 H30 84(2)
C9 P1 C6 101.86(16)
C9 P1 C10 103.50(17)
C6 P1 C10 103.31(17)
C9 P1 Co1 111.39(12)
C6 P1 Co1 111.37(12)
C10 P1 Co1 123.09(12)
C7 P2 C14 104.99(15)
C7 P2 C8 103.82(16)
C14 P2 C8 103.16(17)
C7 P2 Co1 106.56(12)
C14 P2 Co1 123.75(11)
C8 P2 Co1 112.71(12)
C18 N1 C7 121.3(3)
C18 N1 C6 122.4(3)
C7 N1 C6 115.5(3)
F2 B1 F1 110.4(4)
F2 B1 F4 108.5(3)
F1 B1 F4 109.6(4)
F2 B1 F3 110.7(4)
F1 B1 F3 107.9(3)
F4 B1 F3 109.7(4)
C2 C1 C5 108.6(3)
C2 C1 Co1 70.6(2)
C5 C1 Co1 69.5(2)
C2 C1 H1 125.7
C5 C1 H1 125.7
Co1 C1 H1 125.7
C1 C2 C3 107.0(3)
C1 C2 Co1 70.3(2)
C3 C2 Co1 69.1(2)
C1 C2 H2 126.5
C3 C2 H2 126.5
Co1 C2 H2 125.7
C4 C3 C2 108.6(3)
C4 C3 Co1 71.0(2)
C2 C3 Co1 70.9(2)
C4 C3 H3 125.7
C2 C3 H3 125.7
Co1 C3 H3 124.1
C3 C4 C5 108.2(3)
C3 C4 Co1 69.77(19)
C5 C4 Co1 69.82(18)
C3 C4 H4 125.9
C5 C4 H4 125.9
Co1 C4 H4 126.1
C4 C5 C1 107.6(3)
C4 C5 Co1 70.7(2)
C1 C5 Co1 70.6(2)
C4 C5 H5 126.2
C1 C5 H5 126.2
Co1 C5 H5 124.2
N1 C6 P1 110.6(2)
N1 C6 H6A 109.5
P1 C6 H6A 109.5
N1 C6 H6B 109.5
P1 C6 H6B 109.5
H6A C6 H6B 108.1
N1 C7 P2 110.7(2)
N1 C7 H7A 109.5
P2 C7 H7A 109.5
N1 C7 H7B 109.5
P2 C7 H7B 109.5
H7A C7 H7B 108.1
N2B C8 N2A 3(2)
N2B C8 P2 115.2(14)
N2A C8 P2 112.4(6)
N2B C8 H8A 108.9
N2A C8 H8A 109.1
P2 C8 H8A 109.1
N2B C8 H8B 106.5
N2A C8 H8B 109.1
P2 C8 H8B 109.1
H8A C8 H8B 107.9
N2A C9 N2B 4.3(14)
N2A C9 P1 114.6(6)
N2B C9 P1 116.1(16)
N2A C9 H9A 108.6
N2B C9 H9A 104.4
P1 C9 H9A 108.6
N2A C9 H9B 108.6
N2B C9 H9B 111.2
P1 C9 H9B 108.6
H9A C9 H9B 107.6
C12 C10 C11 108.6(3)
C12 C10 C13 108.8(3)
C11 C10 C13 110.0(3)
C12 C10 P1 110.7(3)
C11 C10 P1 110.1(3)
C13 C10 P1 108.6(3)
C10 C11 H11A 109.5
C10 C11 H11B 109.5
H11A C11 H11B 109.5
C10 C11 H11C 109.5
H11A C11 H11C 109.5
H11B C11 H11C 109.5
C10 C12 H12A 109.5
C10 C12 H12B 109.5
H12A C12 H12B 109.5
C10 C12 H12C 109.5
H12A C12 H12C 109.5
H12B C12 H12C 109.5
C10 C13 H13A 109.5
C10 C13 H13B 109.5
H13A C13 H13B 109.5
C10 C13 H13C 109.5
H13A C13 H13C 109.5
H13B C13 H13C 109.5
C17 C14 C15 111.5(3)
C17 C14 C16 108.1(3)
C15 C14 C16 109.5(3)
C17 C14 P2 110.0(3)
C15 C14 P2 108.9(2)
C16 C14 P2 108.9(2)
C14 C15 H15A 109.5
C14 C15 H15B 109.5
H15A C15 H15B 109.5
C14 C15 H15C 109.5
H15A C15 H15C 109.5
H15B C15 H15C 109.5
C14 C16 H16A 109.5
C14 C16 H16B 109.5
H16A C16 H16B 109.5
C14 C16 H16C 109.5
H16A C16 H16C 109.5
H16B C16 H16C 109.5
C14 C17 H17A 109.5
C14 C17 H17B 109.5
H17A C17 H17B 109.5
C14 C17 H17C 109.5
H17A C17 H17C 109.5
H17B C17 H17C 109.5
C23 C18 C19 118.2(3)
C23 C18 N1 121.5(3)
C19 C18 N1 120.3(3)
C20 C19 C18 120.8(3)
C20 C19 H19 119.6
C18 C19 H19 119.6
C21 C20 C19 120.2(3)
C21 C20 H20 119.9
C19 C20 H20 119.9
C22 C21 C20 119.5(3)
C22 C21 H21 120.2
C20 C21 H21 120.2
C21 C22 C23 121.5(4)
C21 C22 H22 119.2
C23 C22 H22 119.2
C22 C23 C18 119.8(3)
C22 C23 H23 120.1
C18 C23 H23 120.1
C24A N2A C9 124.9(9)
C24A N2A C8 121.5(9)
C9 N2A C8 113.4(6)
C25A C24A N2A 119.8(8)
C25A C24A C29A 117.4(6)
N2A C24A C29A 122.8(8)
C24A C25A C26A 120.1(7)
C24A C25A H25A 119.9
C26A C25A H25A 119.9
C27A C26A C25A 122.0(7)
C27A C26A H26A 119.0
C25A C26A H26A 119.0
C26A C27A C28A 117.8(7)
C26A C27A H27A 121.1
C28A C27A H27A 121.1
C29A C28A C27A 120.3(8)
C29A C28A H28A 119.8
C27A C28A H28A 119.8
C28A C29A C24A 122.3(7)
C28A C29A H29A 118.8
C24A C29A H29A 118.8
C24B N2B C8 121(3)
C24B N2B C9 120(2)
C8 N2B C9 116.4(16)
N2B C24B C25B 122.6(18)
N2B C24B C29B 118.6(18)
C25B C24B C29B 118.7(16)
C24B C25B C26B 117.7(17)
C24B C25B H25B 121.1
C26B C25B H25B 121.1
C27B C26B C25B 122.6(17)
C27B C26B H26B 118.7
C25B C26B H26B 118.7
C26B C27B C28B 119.6(17)
C26B C27B H27B 120.2
C28B C27B H27B 120.2
C29B C28B C27B 117.9(18)
C29B C28B H28B 121.0
C27B C28B H28B 121.0
C28B C29B C24B 122.3(17)
C28B C29B H29B 118.8
C24B C29B H29B 118.8
C33A O1A C30A 99.5(15)
C31A C30A O1A 94.7(19)
C31A C30A H30A 112.8
O1A C30A H30A 112.8
C31A C30A H30B 112.8
O1A C30A H30B 112.8
H30A C30A H30B 110.2
C30A C31A C32A 119(2)
C30A C31A H31A 107.4
C32A C31A H31A 107.5
C30A C31A H31B 107.5
C32A C31A H31B 107.5
H31A C31A H31B 107.0
C31A C32A C33A 114(2)
C31A C32A H32A 108.8
C33A C32A H32A 108.8
C31A C32A H32B 108.8
C33A C32A H32B 108.8
H32A C32A H32B 107.7
C32A C33A O1A 89.1(17)
C32A C33A H33A 113.8
O1A C33A H33A 113.8
C32A C33A H33B 113.8
O1A C33A H33B 113.8
H33A C33A H33B 111.0
C33B O1B C30B 104.8(8)
C31B C30B O1B 98.8(10)
C31B C30B H30C 112.0
O1B C30B H30C 112.0
C31B C30B H30D 112.0
O1B C30B H30D 112.0
H30C C30B H30D 109.7
C30B C31B C32B 120.0(11)
C30B C31B H31C 107.3
C32B C31B H31C 107.3
C30B C31B H31D 107.3
C32B C31B H31D 107.3
H31C C31B H31D 106.9
C31B C32B C33B 116.7(12)
C31B C32B H32C 108.1
C33B C32B H32C 108.1
C31B C32B H32D 108.1
C33B C32B H32D 108.1
H32C C32B H32D 107.3
C32B C33B O1B 91.2(8)
C32B C33B H33C 113.4
O1B C33B H33C 113.4
C32B C33B H33D 113.4
O1B C33B H33D 113.4
H33C C33B H33D 110.7
C33C O1C C30C 104.2(14)
C31C C30C O1C 96.2(18)
C31C C30C H30E 112.5
O1C C30C H30E 112.5
C31C C30C H30F 112.5
O1C C30C H30F 112.5
H30E C30C H30F 110.0
C30C C31C C32C 113(2)
C30C C31C H31E 109.1
C32C C31C H31E 109.1
C30C C31C H31F 109.1
C32C C31C H31F 109.0
H31E C31C H31F 107.8
C31C C32C C33C 119(2)
C31C C32C H32E 107.6
C33C C32C H32E 107.6
C31C C32C H32F 107.7
C33C C32C H32F 107.7
H32E C32C H32F 107.1
C32C C33C O1C 93.0(15)
C32C C33C H33E 113.1
O1C C33C H33E 113.1
C32C C33C H33F 113.1
O1C C33C H33F 113.1
H33E C33C H33F 110.5

loop_
_geom_bond_atom_site_label_1
_geom_bond_atom_site_label_2
_geom_bond_distance
Co1 C3 2.075(4)
Co1 C5 2.079(3)
Co1 C4 2.090(3)
Co1 C1 2.093(4)
Co1 C2 2.098(4)
Co1 P1 2.1641(10)
Co1 P2 2.1700(10)
Co1 H30 1.30(6)
P1 C9 1.863(4)
P1 C6 1.863(3)
P1 C10 1.876(4)
P2 C7 1.856(3)
P2 C14 1.863(4)
P2 C8 1.869(4)
F1 B1 1.385(5)
F2 B1 1.377(5)
F3 B1 1.385(5)
F4 B1 1.386(5)
N1 C18 1.414(4)
N1 C7 1.444(4)
N1 C6 1.451(4)
C1 C2 1.403(5)
C1 C5 1.423(5)
C1 H1 0.9500
C2 C3 1.428(5)
C2 H2 0.9500
C3 C4 1.399(6)
C3 H3 0.9500
C4 C5 1.409(5)
C4 H4 0.9500
C5 H5 0.9500
C6 H6A 0.9900
C6 H6B 0.9900
C7 H7A 0.9900
C7 H7B 0.9900
C8 N2B 1.40(4)
C8 N2A 1.480(12)
C8 H8A 0.9900
C8 H8B 0.9900
C9 N2A 1.433(14)
C9 N2B 1.46(4)
C9 H9A 0.9900
C9 H9B 0.9900
C10 C12 1.530(6)
C10 C11 1.531(6)
C10 C13 1.538(5)
C11 H11A 0.9800
C11 H11B 0.9800
C11 H11C 0.9800
C12 H12A 0.9800
C12 H12B 0.9800
C12 H12C 0.9800
C13 H13A 0.9800
C13 H13B 0.9800
C13 H13C 0.9800
C14 C17 1.536(5)
C14 C15 1.534(5)
C14 C16 1.538(5)
C15 H15A 0.9800
C15 H15B 0.9800
C15 H15C 0.9800
C16 H16A 0.9800
C16 H16B 0.9800
C16 H16C 0.9800
C17 H17A 0.9800
C17 H17B 0.9800
C17 H17C 0.9800
C18 C23 1.398(5)
C18 C19 1.400(5)
C19 C20 1.395(5)
C19 H19 0.9500
C20 C21 1.378(5)
C20 H20 0.9500
C21 C22 1.367(5)
C21 H21 0.9500
C22 C23 1.394(5)
C22 H22 0.9500
C23 H23 0.9500
N2A C24A 1.392(7)
C24A C25A 1.390(8)
C24A C29A 1.404(8)
C25A C26A 1.399(9)
C25A H25A 0.9500
C26A C27A 1.376(10)
C26A H26A 0.9500
C27A C28A 1.409(10)
C27A H27A 0.9500
C28A C29A 1.365(9)
C28A H28A 0.9500
C29A H29A 0.9500
N2B C24B 1.395(15)
C24B C25B 1.400(15)
C24B C29B 1.411(15)
C25B C26B 1.404(17)
C25B H25B 0.9500
C26B C27B 1.358(18)
C26B H26B 0.9500
C27B C28B 1.417(17)
C27B H27B 0.9500
C28B C29B 1.357(16)
C28B H28B 0.9500
C29B H29B 0.9500
O1A C33A 1.77(2)
O1A C30A 1.83(2)
C30A C31A 1.30(2)
C30A H30A 0.9900
C30A H30B 0.9900
C31A C32A 1.48(2)
C31A H31A 0.9900
C31A H31B 0.9900
C32A C33A 1.46(3)
C32A H32A 0.9900
C32A H32B 0.9900
C33A H33A 0.9900
C33A H33B 0.9900
O1B C33B 1.782(15)
O1B C30B 1.778(14)
C30B C31B 1.278(16)
C30B H30C 0.9900
C30B H30D 0.9900
C31B C32B 1.451(18)
C31B H31C 0.9900
C31B H31D 0.9900
C32B C33B 1.47(2)
C32B H32C 0.9900
C32B H32D 0.9900
C33B H33C 0.9900
C33B H33D 0.9900
O1C C33C 1.74(2)
O1C C30C 1.84(2)
C30C C31C 1.29(2)
C30C H30E 0.9900
C30C H30F 0.9900
C31C C32C 1.46(2)
C31C H31E 0.9900
C31C H31F 0.9900
C32C C33C 1.47(2)
C32C H32E 0.9900
C32C H32F 0.9900
C33C H33E 0.9900
C33C H33F 0.9900

loop_
_geom_torsion_atom_site_label_1
_geom_torsion_atom_site_label_2
_geom_torsion_atom_site_label_3
_geom_torsion_atom_site_label_4
_geom_torsion
C3 Co1 P1 C9 137.72(17)
C5 Co1 P1 C9 177.2(4)
C4 Co1 P1 C9 111.8(2)
C1 Co1 P1 C9 -151.89(17)
C2 Co1 P1 C9 178.56(15)
P2 Co1 P1 C9 -55.22(12)
C3 Co1 P1 C6 -109.31(17)
C5 Co1 P1 C6 -69.9(5)
C4 Co1 P1 C6 -135.2(2)
C1 Co1 P1 C6 -38.92(18)
C2 Co1 P1 C6 -68.47(16)
P2 Co1 P1 C6 57.75(13)
C3 Co1 P1 C10 14.1(2)
C5 Co1 P1 C10 53.5(5)
C4 Co1 P1 C10 -11.9(2)
C1 Co1 P1 C10 84.4(2)
C2 Co1 P1 C10 54.89(19)
P2 Co1 P1 C10 -178.88(16)
C3 Co1 P2 C7 68.4(4)
C5 Co1 P2 C7 109.79(16)
C4 Co1 P2 C7 133.06(19)
C1 Co1 P2 C7 69.49(15)
C2 Co1 P2 C7 40.19(17)
P1 Co1 P2 C7 -59.80(11)
C3 Co1 P2 C14 -53.1(5)
C5 Co1 P2 C14 -11.77(18)
C4 Co1 P2 C14 11.5(2)
C1 Co1 P2 C14 -52.06(18)
C2 Co1 P2 C14 -81.4(2)
P1 Co1 P2 C14 178.65(14)
C3 Co1 P2 C8 -178.3(4)
C5 Co1 P2 C8 -136.97(18)
C4 Co1 P2 C8 -113.7(2)
C1 Co1 P2 C8 -177.26(17)
C2 Co1 P2 C8 153.44(19)
P1 Co1 P2 C8 53.45(14)
C3 Co1 C1 C2 38.3(2)
C5 Co1 C1 C2 119.4(3)
C4 Co1 C1 C2 81.4(2)
P1 Co1 C1 C2 -50.2(2)
P2 Co1 C1 C2 -141.33(19)
C3 Co1 C1 C5 -81.1(2)
C4 Co1 C1 C5 -38.0(2)
C2 Co1 C1 C5 -119.4(3)
P1 Co1 C1 C5 -169.69(17)
P2 Co1 C1 C5 99.2(2)
C5 C1 C2 C3 -0.2(4)
Co1 C1 C2 C3 -59.6(2)
C5 C1 C2 Co1 59.4(2)
C3 Co1 C2 C1 -118.0(3)
C5 Co1 C2 C1 -37.5(2)
C4 Co1 C2 C1 -80.7(2)
P1 Co1 C2 C1 142.87(18)
P2 Co1 C2 C1 50.2(2)
C5 Co1 C2 C3 80.6(2)
C4 Co1 C2 C3 37.3(2)
C1 Co1 C2 C3 118.0(3)
P1 Co1 C2 C3 -99.1(2)
P2 Co1 C2 C3 168.25(18)
C1 C2 C3 C4 -0.9(4)
Co1 C2 C3 C4 -61.2(3)
C1 C2 C3 Co1 60.3(2)
C5 Co1 C3 C4 37.3(2)
C1 Co1 C3 C4 81.0(2)
C2 Co1 C3 C4 118.5(3)
P1 Co1 C3 C4 -151.6(2)
P2 Co1 C3 C4 82.1(5)
C5 Co1 C3 C2 -81.2(2)
C4 Co1 C3 C2 -118.5(3)
C1 Co1 C3 C2 -37.5(2)
P1 Co1 C3 C2 89.9(2)
P2 Co1 C3 C2 -36.4(6)
C2 C3 C4 C5 1.7(4)
Co1 C3 C4 C5 -59.5(2)
C2 C3 C4 Co1 61.2(2)
C5 Co1 C4 C3 -119.3(3)
C1 Co1 C4 C3 -80.9(2)
C2 Co1 C4 C3 -38.0(2)
P1 Co1 C4 C3 42.1(3)
P2 Co1 C4 C3 -156.73(19)
C3 Co1 C4 C5 119.3(3)
C1 Co1 C4 C5 38.4(2)
C2 Co1 C4 C5 81.2(2)
P1 Co1 C4 C5 161.39(19)
P2 Co1 C4 C5 -37.4(3)
C3 C4 C5 C1 -1.8(4)
Co1 C4 C5 C1 -61.3(2)
C3 C4 C5 Co1 59.5(2)
C2 C1 C5 C4 1.3(4)
Co1 C1 C5 C4 61.3(2)
C2 C1 C5 Co1 -60.1(2)
C3 Co1 C5 C4 -37.0(2)
C1 Co1 C5 C4 -117.6(3)
C2 Co1 C5 C4 -80.8(2)
P1 Co1 C5 C4 -79.4(5)
P2 Co1 C5 C4 154.5(2)
C3 Co1 C5 C1 80.6(2)
C4 Co1 C5 C1 117.6(3)
C2 Co1 C5 C1 36.8(2)
P1 Co1 C5 C1 38.2(5)
P2 Co1 C5 C1 -87.9(2)
C18 N1 C6 P1 -122.6(3)
C7 N1 C6 P1 67.4(3)
C9 P1 C6 N1 54.1(3)
C10 P1 C6 N1 161.2(2)
Co1 P1 C6 N1 -64.8(2)
C18 N1 C7 P2 115.7(3)
C6 N1 C7 P2 -74.2(3)
C14 P2 C7 N1 -152.5(2)
C8 P2 C7 N1 -44.5(3)
Co1 P2 C7 N1 74.7(2)
C7 P2 C8 N2B 109.0(14)
C14 P2 C8 N2B -141.6(14)
Co1 P2 C8 N2B -5.9(14)
C7 P2 C8 N2A 110.6(6)
C14 P2 C8 N2A -140.1(6)
Co1 P2 C8 N2A -4.3(6)
C6 P1 C9 N2A -110.9(5)
C10 P1 C9 N2A 142.1(5)
Co1 P1 C9 N2A 7.9(5)
C6 P1 C9 N2B -106.4(10)
C10 P1 C9 N2B 146.6(10)
Co1 P1 C9 N2B 12.4(11)
C9 P1 C10 C12 48.3(3)
C6 P1 C10 C12 -57.6(3)
Co1 P1 C10 C12 175.5(2)
C9 P1 C10 C11 168.5(3)
C6 P1 C10 C11 62.6(3)
Co1 P1 C10 C11 -64.4(3)
C9 P1 C10 C13 -71.1(3)
C6 P1 C10 C13 -177.0(3)
Co1 P1 C10 C13 56.1(3)
C7 P2 C14 C17 -60.2(3)
C8 P2 C14 C17 -168.6(2)
Co1 P2 C14 C17 62.1(3)
C7 P2 C14 C15 177.4(2)
C8 P2 C14 C15 69.0(3)
Co1 P2 C14 C15 -60.3(3)
C7 P2 C14 C16 58.1(3)
C8 P2 C14 C16 -50.4(3)
Co1 P2 C14 C16 -179.67(19)
C7 N1 C18 C23 159.6(3)
C6 N1 C18 C23 -9.8(5)
C7 N1 C18 C19 -20.4(5)
C6 N1 C18 C19 170.2(3)
C23 C18 C19 C20 -1.6(5)
N1 C18 C19 C20 178.3(3)
C18 C19 C20 C21 1.1(6)
C19 C20 C21 C22 0.5(6)
C20 C21 C22 C23 -1.7(6)
C21 C22 C23 C18 1.1(6)
C19 C18 C23 C22 0.5(5)
N1 C18 C23 C22 -179.5(3)
N2B C9 N2A C24A 130(27)
P1 C9 N2A C24A -119.2(11)
N2B C9 N2A C8 -44(26)
P1 C9 N2A C8 66.6(10)
N2B C8 N2A C24A -89(29)
P2 C8 N2A C24A 117.3(10)
N2B C8 N2A C9 85(29)
P2 C8 N2A C9 -68.2(10)
C9 N2A C24A C25A 16.4(16)
C8 N2A C24A C25A -169.8(9)
C9 N2A C24A C29A -163.2(10)
C8 N2A C24A C29A 10.7(17)
N2A C24A C25A C26A -179.0(10)
C29A C24A C25A C26A 0.6(11)
C24A C25A C26A C27A -1.0(12)
C25A C26A C27A C28A 0.8(14)
C26A C27A C28A C29A -0.2(16)
C27A C28A C29A C24A -0.2(17)
C25A C24A C29A C28A 0.0(15)
N2A C24A C29A C28A 179.6(12)
N2A C8 N2B C24B 70(29)
P2 C8 N2B C24B 98(3)
N2A C8 N2B C9 -90(29)
P2 C8 N2B C9 -63(3)
N2A C9 N2B C24B -30(24)
P1 C9 N2B C24B -101(3)
N2A C9 N2B C8 131(29)
P1 C9 N2B C8 60(2)
C8 N2B C24B C25B -143(2)
C9 N2B C24B C25B 17(5)
C8 N2B C24B C29B 35(4)
C9 N2B C24B C29B -166(3)
N2B C24B C25B C26B -180(3)
C29B C24B C25B C26B 2(2)
C24B C25B C26B C27B -1(2)
C25B C26B C27B C28B 4(4)
C26B C27B C28B C29B -10(4)
C27B C28B C29B C24B 12(5)
N2B C24B C29B C28B 174(4)
C25B C24B C29B C28B -9(4)
C33A O1A C30A C31A -37(4)
O1A C30A C31A C32A 16(5)
C30A C31A C32A C33A 18(7)
C31A C32A C33A O1A -40(4)
C30A O1A C33A C32A 44(3)
C33B O1B C30B C31B -11.7(16)
O1B C30B C31B C32B -6(2)
C30B C31B C32B C33B 28(3)
C31B C32B C33B O1B -28.9(16)
C30B O1B C33B C32B 22.8(13)
C33C O1C C30C C31C 25(3)
O1C C30C C31C C32C -37(4)
C30C C31C C32C C33C 45(6)
C31C C32C C33C O1C -19(5)
C30C O1C C33C C32C -3(4)
